data_7245636
loop_
_publ_author_name
'Zazouli, Sofia'
'Kyritsakas, Nathalie'
'Bulach, Veronique'
'Ferlay, Sylvie'
'Jouaiti, Abdelaziz'

_publ_section_title
;
 Design of Coordination Polymers based on combinations of
 1,2-diphenylethane-1,2-diyl diisonicotinate with Cu(II), Zn(II), Cd(II)
 and Co(II)
;
_journal_name_full CrystEngComm
_journal_paper_doi 10.1039/D2CE01001A
_journal_year 2022
_chemical_formula_moiety 'C36 H34 Cu N2 O8'
_chemical_formula_sum 'C36 H34 Cu N2 O8'
_chemical_formula_weight 686.19
_space_group_crystal_system monoclinic
_space_group_IT_number 14
_space_group_name_Hall '-P 2yn'
_space_group_name_H-M_alt 'P 1 21/n 1'
_atom_sites_solution_hydrogens geom
_audit_creation_method SHELXL-2018/3
_audit_update_record
;
2022-07-13 deposited with the CCDC.	2022-10-07 downloaded from the CCDC.
;
_cell_angle_alpha 90
_cell_angle_beta 118.787(2)
_cell_angle_gamma 90
_cell_formula_units_Z 2
_cell_length_a 17.1498(9)
_cell_length_b 6.2278(4)
_cell_length_c 17.3103(9)
_cell_measurement_reflns_used 3759
_cell_measurement_temperature 173(2)
_cell_measurement_theta_max 27.35
_cell_measurement_theta_min 2.32
_cell_volume 1620.35(16)
_computing_cell_refinement 'Bruker SAINT'
_computing_data_collection 'Bruker APEX2'
_computing_data_reduction 'Bruker SAINT'
_computing_molecular_graphics 'Bruker SHELXTL'
_computing_publication_material 'Bruker SHELXTL'
_computing_structure_refinement 'SHELXL-2018/3 (Sheldrick, 2018)'
_computing_structure_solution 'SHELXT 2014/5 (Sheldrick, 2014)'
_diffrn_ambient_temperature 173(2)
_diffrn_measured_fraction_theta_full 0.994
_diffrn_measured_fraction_theta_max 0.981
_diffrn_measurement_device_type 'Bruker APEX-II CCD'
_diffrn_measurement_method '\f and \w scans'
_diffrn_radiation_type MoK\a
_diffrn_radiation_wavelength 0.71073
_diffrn_reflns_av_R_equivalents 0.0505
_diffrn_reflns_av_unetI/netI 0.0449
_diffrn_reflns_Laue_measured_fraction_full 0.994
_diffrn_reflns_Laue_measured_fraction_max 0.981
_diffrn_reflns_limit_h_max 22
_diffrn_reflns_limit_h_min -18
_diffrn_reflns_limit_k_max 8
_diffrn_reflns_limit_k_min -8
_diffrn_reflns_limit_l_max 18
_diffrn_reflns_limit_l_min -22
_diffrn_reflns_number 13844
_diffrn_reflns_point_group_measured_fraction_full 0.994
_diffrn_reflns_point_group_measured_fraction_max 0.981
_diffrn_reflns_theta_full 25.242
_diffrn_reflns_theta_max 27.912
_diffrn_reflns_theta_min 2.322
_exptl_absorpt_coefficient_mu 0.730
_exptl_absorpt_correction_T_max 0.7454
_exptl_absorpt_correction_T_min 0.6548
_exptl_absorpt_correction_type multi-scan
_exptl_absorpt_process_details sadabs
_exptl_crystal_colour colourless
_exptl_crystal_density_diffrn 1.406
_exptl_crystal_density_meas ?
_exptl_crystal_description prism
_exptl_crystal_F_000 714
_exptl_crystal_size_max 0.130
_exptl_crystal_size_mid 0.120
_exptl_crystal_size_min 0.100
_refine_diff_density_max 1.461
_refine_diff_density_min -0.912
_refine_diff_density_rms 0.088
_refine_ls_extinction_method none
_refine_ls_goodness_of_fit_ref 1.055
_refine_ls_hydrogen_treatment constr
_refine_ls_matrix_type full
_refine_ls_number_parameters 216
_refine_ls_number_reflns 3803
_refine_ls_number_restraints 1
_refine_ls_restrained_S_all 1.070
_refine_ls_R_factor_all 0.0764
_refine_ls_R_factor_gt 0.0614
_refine_ls_shift/su_max 0.001
_refine_ls_shift/su_mean 0.000
_refine_ls_structure_factor_coef Fsqd
_refine_ls_weighting_details 'w=1/[\s^2^(Fo^2^)+(0.0670P)^2^+3.4439P] where P=(Fo^2^+2Fc^2^)/3'
_refine_ls_weighting_scheme calc
_refine_ls_wR_factor_gt 0.1515
_refine_ls_wR_factor_ref 0.1624
_reflns_Friedel_coverage 0.000
_reflns_number_gt 3059
_reflns_number_total 3803
_reflns_threshold_expression 'I > 2\s(I)'
_cod_data_source_file d2ce01001a1.cif
_cod_data_source_block e5068a_a
_cod_depositor_comments
;
The following automatic conversions were performed:

data item '_exptl_crystal_density_meas' value 'none' was changed to
'?' -- the value is perceived as not measured.

Automatic conversion script
Id: cif_fix_values 7556 2019-12-06 15:28:31Z antanas 
;
_cod_original_sg_symbol_H-M 'P 21/n'
_cod_database_code 7245636
_shelx_shelxl_version_number 2018/3
_shelx_space_group_comment
;
The symmetry employed for this shelxl refinement is uniquely defined
by the following loop, which should always be used as a source of
symmetry information in preference to the above space-group names.
They are only intended as comments.
;
_shelx_estimated_absorpt_t_min 0.911
_shelx_estimated_absorpt_t_max 0.931

loop_
_space_group_symop_operation_xyz
'x, y, z'
'-x+1/2, y+1/2, -z+1/2'
'-x, -y, -z'
'x-1/2, -y-1/2, z-1/2'

loop_
_atom_site_label
_atom_site_type_symbol
_atom_site_fract_x
_atom_site_fract_y
_atom_site_fract_z
_atom_site_U_iso_or_equiv
_atom_site_adp_type
_atom_site_occupancy
_atom_site_site_symmetry_order
_atom_site_calc_flag
_atom_site_refinement_flags_posn
_atom_site_refinement_flags_adp
_atom_site_refinement_flags_occupancy
_atom_site_disorder_assembly
_atom_site_disorder_group
Cu1 Cu 0.500000 1.000000 0.500000 0.02560(17) Uani 1 2 d S . P . .
N1 N 0.62600(17) 0.7848(4) 0.50800(18) 0.0292(6) Uani 1 1 d . . . . .
C1 C 0.7079(2) 0.8669(5) 0.5396(2) 0.0296(7) Uani 1 1 d . . . . .
H1 H 0.718797 1.007357 0.563992 0.035 Uiso 1 1 calc R U . . .
C2 C 0.7779(2) 0.7564(5) 0.5385(2) 0.0282(6) Uani 1 1 d . . . . .
H2 H 0.834765 0.821138 0.560317 0.034 Uiso 1 1 calc R U . . .
C3 C 0.76248(19) 0.5492(5) 0.5047(2) 0.0250(6) Uani 1 1 d . . . . .
C4 C 0.6780(2) 0.4611(5) 0.4729(2) 0.0288(7) Uani 1 1 d . . . . .
H4 H 0.665670 0.319178 0.449939 0.035 Uiso 1 1 calc R U . . .
C5 C 0.6121(2) 0.5863(5) 0.4755(2) 0.0300(7) Uani 1 1 d . . . . .
H5 H 0.554134 0.526975 0.452843 0.036 Uiso 1 1 calc R U . . .
C6 C 0.8326(2) 0.4164(6) 0.4994(2) 0.0286(7) Uani 1 1 d . . . . .
O1 O 0.82701(18) 0.2276(4) 0.4852(2) 0.0480(7) Uani 1 1 d . . . . .
O2 O 0.90165(15) 0.5384(4) 0.51009(17) 0.0325(5) Uani 1 1 d . . . . .
C7 C 0.9629(3) 0.4335(8) 0.4857(4) 0.0778(19) Uani 1 1 d D . . . .
H7 H 0.978277 0.283346 0.508492 0.093 Uiso 1 1 calc R U . . .
C8 C 0.9209(4) 0.4496(12) 0.3782(3) 0.092(2) Uani 1 1 d D . . . .
C9 C 0.9312(3) 0.2814(11) 0.3331(3) 0.0766(19) Uani 1 1 d . . . . .
H9 H 0.971341 0.168476 0.364408 0.092 Uiso 1 1 calc R U . . .
C10 C 0.8834(4) 0.2756(11) 0.2422(3) 0.0737(17) Uani 1 1 d . . . . .
H10 H 0.889212 0.155643 0.211443 0.088 Uiso 1 1 calc R U . . .
C11 C 0.8280(4) 0.4393(12) 0.1962(3) 0.079(2) Uani 1 1 d . . . . .
H11 H 0.795975 0.433257 0.133627 0.095 Uiso 1 1 calc R U . . .
C12 C 0.8181(3) 0.6134(11) 0.2393(3) 0.0694(16) Uani 1 1 d . . . . .
H12 H 0.778905 0.726926 0.206886 0.083 Uiso 1 1 calc R U . . .
C13 C 0.8654(3) 0.6220(11) 0.3298(3) 0.0748(18) Uani 1 1 d . . . . .
H13 H 0.860766 0.744621 0.359977 0.090 Uiso 1 1 calc R U . . .
O3 O 0.49681(15) 1.1523(4) 0.39875(15) 0.0321(5) Uani 1 1 d . . . . .
C14 C 0.4569(2) 1.0863(6) 0.3201(2) 0.0320(7) Uani 1 1 d . . . . .
C15 C 0.4054(2) 0.9007(6) 0.2904(2) 0.0366(8) Uani 1 1 d . . . . .
H15 H 0.382592 0.862560 0.230194 0.044 Uiso 1 1 calc R U . . .
C16 C 0.38506(19) 0.7671(5) 0.3430(2) 0.0298(7) Uani 1 1 d . . . . .
O4 O 0.41503(14) 0.7876(4) 0.42511(15) 0.0294(5) Uani 1 1 d . . . . .
C17 C 0.4644(3) 1.2294(8) 0.2530(3) 0.0489(10) Uani 1 1 d . . . . .
H17A H 0.460214 1.380219 0.266797 0.073 Uiso 1 1 calc R U . . .
H17B H 0.416146 1.195963 0.193922 0.073 Uiso 1 1 calc R U . . .
H17C H 0.521835 1.204499 0.255117 0.073 Uiso 1 1 calc R U . . .
C18 C 0.3209(3) 0.5839(7) 0.3015(3) 0.0444(9) Uani 1 1 d . . . . .
H18A H 0.348407 0.450248 0.332517 0.067 Uiso 1 1 calc R U . . .
H18B H 0.305786 0.570691 0.239384 0.067 Uiso 1 1 calc R U . . .
H18C H 0.266676 0.611571 0.305444 0.067 Uiso 1 1 calc R U . . .

loop_
_atom_site_aniso_label
_atom_site_aniso_U_11
_atom_site_aniso_U_22
_atom_site_aniso_U_33
_atom_site_aniso_U_23
_atom_site_aniso_U_13
_atom_site_aniso_U_12
Cu1 0.0228(3) 0.0290(3) 0.0262(3) -0.0011(2) 0.0128(2) -0.0043(2)
N1 0.0219(12) 0.0338(14) 0.0361(15) 0.0062(11) 0.0172(11) 0.0042(11)
C1 0.0269(15) 0.0307(15) 0.0355(17) -0.0021(13) 0.0185(13) -0.0001(12)
C2 0.0185(13) 0.0366(16) 0.0312(16) -0.0011(13) 0.0132(12) 0.0001(12)
C3 0.0202(14) 0.0318(16) 0.0250(14) 0.0032(11) 0.0124(12) 0.0036(11)
C4 0.0228(14) 0.0285(16) 0.0370(17) 0.0015(12) 0.0160(13) 0.0021(11)
C5 0.0188(14) 0.0306(15) 0.0422(18) 0.0051(14) 0.0160(13) 0.0010(12)
C6 0.0237(15) 0.0362(16) 0.0301(16) 0.0044(13) 0.0164(13) 0.0052(13)
O1 0.0397(14) 0.0340(13) 0.084(2) 0.0004(13) 0.0408(15) 0.0034(11)
O2 0.0227(11) 0.0377(13) 0.0466(14) -0.0019(10) 0.0241(10) 0.0025(9)
C7 0.062(3) 0.040(2) 0.176(6) 0.007(3) 0.092(4) 0.012(2)
C8 0.059(3) 0.157(6) 0.036(2) -0.025(3) 0.004(2) 0.066(4)
C9 0.036(2) 0.135(5) 0.051(3) -0.040(3) 0.0143(19) 0.017(3)
C10 0.063(3) 0.120(5) 0.047(3) -0.034(3) 0.035(3) -0.037(3)
C11 0.074(4) 0.130(5) 0.026(2) -0.015(3) 0.019(2) -0.053(4)
C12 0.034(2) 0.130(5) 0.041(2) 0.020(3) 0.0146(19) -0.005(3)
C13 0.045(2) 0.141(5) 0.033(2) 0.001(3) 0.0135(19) 0.045(3)
O3 0.0283(11) 0.0375(12) 0.0331(12) 0.0027(10) 0.0168(10) -0.0023(10)
C14 0.0221(15) 0.0437(18) 0.0332(17) 0.0069(14) 0.0158(13) 0.0083(13)
C15 0.0295(16) 0.050(2) 0.0258(16) -0.0016(15) 0.0101(13) -0.0005(15)
C16 0.0154(13) 0.0365(17) 0.0322(16) -0.0033(13) 0.0071(12) 0.0045(12)
O4 0.0245(11) 0.0327(11) 0.0313(12) -0.0040(9) 0.0137(9) -0.0046(9)
C17 0.048(2) 0.064(3) 0.043(2) 0.0151(19) 0.0283(19) 0.003(2)
C18 0.0347(19) 0.046(2) 0.042(2) -0.0103(17) 0.0098(16) -0.0095(16)

loop_
_atom_type_symbol
_atom_type_description
_atom_type_scat_dispersion_real
_atom_type_scat_dispersion_imag
_atom_type_scat_source
C C 0.0033 0.0016 'International Tables Vol C Tables 4.2.6.8 and 6.1.1.4'
H H 0.0000 0.0000 'International Tables Vol C Tables 4.2.6.8 and 6.1.1.4'
Cu Cu 0.3201 1.2651 'International Tables Vol C Tables 4.2.6.8 and 6.1.1.4'
N N 0.0061 0.0033 'International Tables Vol C Tables 4.2.6.8 and 6.1.1.4'
O O 0.0106 0.0060 'International Tables Vol C Tables 4.2.6.8 and 6.1.1.4'

loop_
_geom_angle_atom_site_label_1
_geom_angle_atom_site_label_2
_geom_angle_atom_site_label_3
_geom_angle
_geom_angle_site_symmetry_1
_geom_angle_site_symmetry_3
_geom_angle_publ_flag
O4 Cu1 O4 180.0 3_676 . ?
O4 Cu1 O3 87.49(10) 3_676 . ?
O4 Cu1 O3 92.51(10) . . ?
O4 Cu1 O3 92.51(10) 3_676 3_676 ?
O4 Cu1 O3 87.49(10) . 3_676 ?
O3 Cu1 O3 180.0 . 3_676 ?
O4 Cu1 N1 88.70(9) 3_676 . ?
O4 Cu1 N1 91.30(9) . . ?
O3 Cu1 N1 87.72(9) . . ?
O3 Cu1 N1 92.28(9) 3_676 . ?
C5 N1 C1 117.8(3) . . ?
C5 N1 Cu1 120.2(2) . . ?
C1 N1 Cu1 121.9(2) . . ?
N1 C1 C2 123.2(3) . . ?
N1 C1 H1 118.4 . . ?
C2 C1 H1 118.4 . . ?
C3 C2 C1 118.4(3) . . ?
C3 C2 H2 120.8 . . ?
C1 C2 H2 120.8 . . ?
C2 C3 C4 118.9(3) . . ?
C2 C3 C6 122.9(3) . . ?
C4 C3 C6 118.2(3) . . ?
C3 C4 C5 118.3(3) . . ?
C3 C4 H4 120.9 . . ?
C5 C4 H4 120.9 . . ?
N1 C5 C4 123.4(3) . . ?
N1 C5 H5 118.3 . . ?
C4 C5 H5 118.3 . . ?
O1 C6 O2 124.3(3) . . ?
O1 C6 C3 124.5(3) . . ?
O2 C6 C3 111.1(3) . . ?
C6 O2 C7 114.6(3) . . ?
C7 C7 O2 107.0(5) 3_766 . ?
C7 C7 C8 101.2(6) 3_766 . ?
O2 C7 C8 108.4(4) . . ?
C7 C7 H7 113.1 3_766 . ?
O2 C7 H7 113.1 . . ?
C8 C7 H7 113.1 . . ?
C9 C8 C13 118.7(4) . . ?
C9 C8 C7 119.5(5) . . ?
C13 C8 C7 121.4(4) . . ?
C8 C9 C10 120.0(6) . . ?
C8 C9 H9 120.0 . . ?
C10 C9 H9 120.0 . . ?
C11 C10 C9 120.8(5) . . ?
C11 C10 H10 119.6 . . ?
C9 C10 H10 119.6 . . ?
C10 C11 C12 120.6(4) . . ?
C10 C11 H11 119.7 . . ?
C12 C11 H11 119.7 . . ?
C11 C12 C13 119.3(6) . . ?
C11 C12 H12 120.3 . . ?
C13 C12 H12 120.3 . . ?
C12 C13 C8 120.4(5) . . ?
C12 C13 H13 119.8 . . ?
C8 C13 H13 119.8 . . ?
C14 O3 Cu1 124.8(2) . . ?
O3 C14 C15 125.9(3) . . ?
O3 C14 C17 115.6(3) . . ?
C15 C14 C17 118.5(3) . . ?
C14 C15 C16 124.5(3) . . ?
C14 C15 H15 117.7 . . ?
C16 C15 H15 117.7 . . ?
O4 C16 C15 125.4(3) . . ?
O4 C16 C18 114.9(3) . . ?
C15 C16 C18 119.7(3) . . ?
C16 O4 Cu1 126.2(2) . . ?
C14 C17 H17A 109.5 . . ?
C14 C17 H17B 109.5 . . ?
H17A C17 H17B 109.5 . . ?
C14 C17 H17C 109.5 . . ?
H17A C17 H17C 109.5 . . ?
H17B C17 H17C 109.5 . . ?
C16 C18 H18A 109.5 . . ?
C16 C18 H18B 109.5 . . ?
H18A C18 H18B 109.5 . . ?
C16 C18 H18C 109.5 . . ?
H18A C18 H18C 109.5 . . ?
H18B C18 H18C 109.5 . . ?

loop_
_geom_bond_atom_site_label_1
_geom_bond_atom_site_label_2
_geom_bond_distance
_geom_bond_site_symmetry_2
_geom_bond_publ_flag
Cu1 O4 1.933(2) 3_676 ?
Cu1 O4 1.933(2) . ?
Cu1 O3 1.970(2) . ?
Cu1 O3 1.970(2) 3_676 ?
Cu1 N1 2.489(3) . ?
N1 C5 1.332(4) . ?
N1 C1 1.340(4) . ?
C1 C2 1.391(4) . ?
C1 H1 0.9500 . ?
C2 C3 1.389(4) . ?
C2 H2 0.9500 . ?
C3 C4 1.390(4) . ?
C3 C6 1.498(4) . ?
C4 C5 1.392(4) . ?
C4 H4 0.9500 . ?
C5 H5 0.9500 . ?
C6 O1 1.195(4) . ?
C6 O2 1.342(4) . ?
O2 C7 1.461(5) . ?
C7 C7 1.394(10) 3_766 ?
C7 C8 1.643(7) . ?
C7 H7 1.0000 . ?
C8 C9 1.368(7) . ?
C8 C13 1.410(8) . ?
C9 C10 1.382(7) . ?
C9 H9 0.9500 . ?
C10 C11 1.359(9) . ?
C10 H10 0.9500 . ?
C11 C12 1.372(9) . ?
C11 H11 0.9500 . ?
C12 C13 1.376(6) . ?
C12 H12 0.9500 . ?
C13 H13 0.9500 . ?
O3 C14 1.262(4) . ?
C14 C15 1.394(5) . ?
C14 C17 1.518(5) . ?
C15 C16 1.396(5) . ?
C15 H15 0.9500 . ?
C16 O4 1.264(4) . ?
C16 C18 1.506(5) . ?
C17 H17A 0.9800 . ?
C17 H17B 0.9800 . ?
C17 H17C 0.9800 . ?
C18 H18A 0.9800 . ?
C18 H18B 0.9800 . ?
C18 H18C 0.9800 . ?
